data_9003507
loop_
_publ_author_name
'Krivovichev, S. V.'
'Armbruster, T.'
'Organova, N. I.'
'Burns, P. C.'
'Seredkin, M. V.'
'Chukanov, N. V.'

_publ_section_title
;
 Incorporation of sodium into the chlorite structure: the crystal structure
 of glagolevite, Na(Mg,Al)6[Si3AlO10](OH,O)8
;
_journal_name_full 'American Mineralogist'
_journal_page_first 1138
_journal_page_last 1141
_journal_volume 89
_journal_year 2004
_chemical_formula_sum 'H2 Mg2 Na0.193 O6 Si1.333'
_chemical_name_mineral Glagolevite
_space_group_crystal_system triclinic
_space_group_IT_number 1
_space_group_name_Hall 'C 1'
_space_group_name_H-M_alt 'C 1'
_symmetry_space_group_name_H-M 'C 1'
_cell_angle_alpha 90.00
_cell_angle_beta 97.08
_cell_angle_gamma 90.00
_cell_length_a 5.3580
_cell_length_b 9.2810
_cell_length_c 14.574
_cell_formula_units_Z 6
_cell_volume 719.204
_database_code_amcsd 0003597
_exptl_crystal_density_diffrn 2.612
_cod_original_formula_sum 'Mg2 Na.193 Si1.333 O6 H2'
_cod_database_code 9003507

loop_
_space_group_symop_id
_space_group_symop_operation_xyz
1 x,y,z
2 x+1/2,y+1/2,z

loop_
_atom_site_label
_atom_site_fract_x
_atom_site_fract_y
_atom_site_fract_z
_atom_site_occupancy
_atom_site_U_iso_or_equiv
Mg1 0.24200 0.57940 0.49950 1.00000 0.00750
Mg2 -0.25900 -0.58600 -0.49950 1.00000 0.00750
Mg3 0.24600 0.24570 0.49860 1.00000 0.00750
Mg4 0.24300 0.74950 0.00110 1.00000 0.00750
Mg5 0.24700 0.41450 0.99990 1.00000 0.00750
Mg6 -0.25300 -0.41890 -0.99910 1.00000 0.00750
Na1 -0.51200 0.75100 0.80500 0.30000 0.03500
Na2 -0.55600 -0.73500 -0.79300 0.10000 0.03500
Na3 0.41400 -0.42600 -0.80300 0.18000 0.03500
Si1 -0.03330 0.57970 0.68970 1.00000 0.00630
Si2 0.48800 0.73800 0.67580 0.19900 0.00630
Si3 0.48760 0.41980 0.69210 0.80100 0.00630
Si4 0.01940 -0.58370 -0.68970 1.00000 0.00630
Si5 -0.45700 -0.41070 -0.68780 0.38300 0.00630
Si6 -0.50060 -0.75810 -0.69300 0.61700 0.00630
O1 -0.05900 0.58240 0.57640 1.00000 0.01060
O2 0.25300 0.51630 0.73000 0.80100 0.01060
O3 -0.03800 0.74690 0.73160 0.80100 0.01060
O4 -0.23700 0.47920 0.73570 0.80100 0.01060
O5 0.25600 0.64100 0.71000 0.19900 0.01060
O6 -0.03900 0.40500 0.71000 0.19900 0.01060
O7 -0.26600 0.66100 0.72900 0.19900 0.01060
O8 0.43000 0.74810 0.56640 1.00000 0.01060
O9 0.26300 -0.49000 -0.72000 0.38300 0.01060
O10 -0.24800 -0.50900 -0.73090 0.38300 0.01060
O11 0.07000 -0.74700 -0.72600 0.38300 0.01060
O12 0.05800 -0.58430 -0.57800 1.00000 0.01060
O13 0.22300 -0.68700 -0.73440 0.61700 0.01060
O14 0.03300 -0.42260 -0.73450 0.61700 0.01060
O15 -0.25600 -0.65800 -0.73090 0.61700 0.01060
O16 -0.44700 -0.75170 -0.57850 1.00000 0.01060
O17 0.43600 0.41400 0.57190 1.00000 0.01060
O18 -0.44700 -0.42040 -0.57820 1.00000 0.01060
O-H19 0.40900 0.58410 0.92860 1.00000 0.01060
O-H20 -0.37800 -0.58460 -0.93070 1.00000 0.01060
O-H21 0.11600 0.58290 0.07090 1.00000 0.01060
O-H22 -0.09200 -0.58680 -0.07350 1.00000 0.01060
O-H23 0.61900 0.75110 0.07190 1.00000 0.01060
O-H24 -0.59800 -0.74770 -0.06900 1.00000 0.01060

loop_
_cod_related_entry_id
_cod_related_entry_database
_cod_related_entry_code
1 AMCSD 0003597
